data_7046812
loop_
_publ_author_name
'de Bruin-Dickason, Caspar N'
'Boutland, Aaron J.'
'Dange, Deepak'
'Deacon, Glen B.'
'Jones, Cameron'

_publ_section_title
;
 Redox transmetallation approaches to the synthesis of extremely bulky
 amido-lanthanoid(ii) and -calcium(ii) complexes.
;
_journal_issue 28
_journal_name_full 'Dalton transactions (Cambridge, England : 2003)'
_journal_page_first 9512
_journal_page_last 9520
_journal_paper_doi 10.1039/c8dt02138d
_journal_volume 47
_journal_year 2018
_chemical_formula_sum 'C64 H64 Ca N O2 Si'
_chemical_formula_weight 947.33
_space_group_IT_number 14
_space_group_name_Hall '-P 2yn'
_space_group_name_H-M_alt 'P 1 21/n 1'
_symmetry_cell_setting monoclinic
_symmetry_space_group_name_Hall '-P 2yn'
_symmetry_space_group_name_H-M 'P 1 21/n 1'
_atom_sites_solution_hydrogens geom
_atom_sites_solution_primary direct
_atom_sites_solution_secondary difmap
_audit_creation_method SHELXL-97
_audit_update_record
;
2018-05-25 deposited with the CCDC.
2018-06-22 downloaded from the CCDC.
;
_cell_angle_alpha 90.00
_cell_angle_beta 92.37(3)
_cell_angle_gamma 90.00
_cell_formula_units_Z 4
_cell_length_a 10.389(2)
_cell_length_b 21.553(4)
_cell_length_c 22.714(5)
_cell_measurement_reflns_used 12086
_cell_measurement_temperature 100(2)
_cell_measurement_theta_max 27.93
_cell_measurement_theta_min 1.30
_cell_volume 5081.6(18)
_computing_cell_refinement 'XDS (Kabsch, 1993)'
_computing_data_collection 'Blu-Ice (McPhillips, 2002)'
_computing_data_reduction 'XDS (Kabsch, 1993)'
_computing_molecular_graphics X-Seed
_computing_publication_material CifTAB
_computing_structure_refinement 'SHELXL-97 (Sheldrick, 1997)'
_computing_structure_solution 'SHELXS-97 (Sheldrick, 1990)'
_diffrn_ambient_temperature 100(2)
_diffrn_measured_fraction_theta_full 0.991
_diffrn_measured_fraction_theta_max 0.991
_diffrn_measurement_device_type 'ADSC Quantum 210r'
_diffrn_radiation_source 'Australian Synchrotron'
_diffrn_radiation_type Synchrotron
_diffrn_radiation_wavelength 0.7109
_diffrn_reflns_av_R_equivalents 0.0600
_diffrn_reflns_av_sigmaI/netI 0.0458
_diffrn_reflns_limit_h_max 13
_diffrn_reflns_limit_h_min -13
_diffrn_reflns_limit_k_max 27
_diffrn_reflns_limit_k_min -28
_diffrn_reflns_limit_l_max 27
_diffrn_reflns_limit_l_min -29
_diffrn_reflns_number 45609
_diffrn_reflns_theta_full 27.93
_diffrn_reflns_theta_max 27.93
_diffrn_reflns_theta_min 1.30
_exptl_absorpt_coefficient_mu 0.194
_exptl_absorpt_correction_T_max 0.980
_exptl_absorpt_correction_T_min 0.970
_exptl_absorpt_correction_type multi-scan
_exptl_absorpt_process_details XDS
_exptl_crystal_colour red
_exptl_crystal_density_diffrn 1.238
_exptl_crystal_density_method 'not measured'
_exptl_crystal_description 'cut needle'
_exptl_crystal_F_000 2020
_exptl_crystal_size_max 0.15
_exptl_crystal_size_mid 0.11
_exptl_crystal_size_min 0.10
_refine_diff_density_max 0.729
_refine_diff_density_min -0.386
_refine_diff_density_rms 0.096
_refine_ls_extinction_coef 0.0265(9)
_refine_ls_extinction_expression Fc^*^=kFc[1+0.001xFc^2^\l^3^/sin(2\q)]^-1/4^
_refine_ls_extinction_method SHELXL
_refine_ls_goodness_of_fit_ref 1.047
_refine_ls_hydrogen_treatment constr
_refine_ls_matrix_type full
_refine_ls_number_parameters 625
_refine_ls_number_reflns 12086
_refine_ls_number_restraints 0
_refine_ls_restrained_S_all 1.047
_refine_ls_R_factor_all 0.0737
_refine_ls_R_factor_gt 0.0515
_refine_ls_shift/su_max 0.000
_refine_ls_shift/su_mean 0.000
_refine_ls_structure_factor_coef Fsqd
_refine_ls_weighting_details 'calc w=1/[\s^2^(Fo^2^)+(0.0670P)^2^+2.5893P] where P=(Fo^2^+2Fc^2^)/3'
_refine_ls_weighting_scheme calc
_refine_ls_wR_factor_gt 0.1241
_refine_ls_wR_factor_ref 0.1354
_reflns_number_gt 9165
_reflns_number_total 12086
_reflns_threshold_expression >2sigma(I)
_cod_data_source_file c8dt02138d2.cif
_cod_data_source_block compound1
_cod_depositor_comments 'Adding full bibliography for 7046810--7046818.cif.'
_cod_original_sg_symbol_H-M P2(1)/n
_cod_database_code 7046812

loop_
_symmetry_equiv_pos_as_xyz
'x, y, z'
'-x+1/2, y+1/2, -z+1/2'
'-x, -y, -z'
'x-1/2, -y-1/2, z-1/2'

loop_
_atom_site_label
_atom_site_type_symbol
_atom_site_fract_x
_atom_site_fract_y
_atom_site_fract_z
_atom_site_U_iso_or_equiv
_atom_site_adp_type
_atom_site_occupancy
_atom_site_symmetry_multiplicity
_atom_site_calc_flag
_atom_site_refinement_flags
Ca1 Ca 0.20330(4) 0.294641(18) 0.228426(16) 0.02245(11) Uani 1 1 d .
Si1 Si 0.06734(5) 0.31014(2) 0.35250(2) 0.01928(12) Uani 1 1 d .
O1 O 0.35348(14) 0.34236(7) 0.16697(6) 0.0286(3) Uani 1 1 d .
N1 N 0.07319(14) 0.25504(7) 0.30052(6) 0.0192(3) Uani 1 1 d .
C1 C 0.00196(17) 0.20244(8) 0.28334(8) 0.0182(3) Uani 1 1 d .
O2 O 0.38415(13) 0.24061(7) 0.26886(6) 0.0282(3) Uani 1 1 d .
C2 C -0.02305(17) 0.19170(9) 0.22186(8) 0.0203(4) Uani 1 1 d .
C3 C -0.09825(18) 0.14115(9) 0.20266(8) 0.0228(4) Uani 1 1 d .
H3 H -0.1129 0.1350 0.1615 0.027 Uiso 1 1 calc R
C4 C -0.15233(18) 0.09957(9) 0.24125(8) 0.0223(4) Uani 1 1 d .
C5 C -0.12151(18) 0.10831(9) 0.30087(8) 0.0221(4) Uani 1 1 d .
H5 H -0.1544 0.0796 0.3282 0.026 Uiso 1 1 calc R
C6 C -0.04498(17) 0.15686(8) 0.32248(8) 0.0196(4) Uani 1 1 d .
C7 C -0.2405(2) 0.04654(9) 0.22153(9) 0.0273(4) Uani 1 1 d .
H7 H -0.3033 0.0403 0.2532 0.033 Uiso 1 1 calc R
C8 C -0.3189(2) 0.05978(11) 0.16478(10) 0.0362(5) Uani 1 1 d .
H8A H -0.2613 0.0618 0.1318 0.054 Uiso 1 1 calc R
H8B H -0.3639 0.0995 0.1684 0.054 Uiso 1 1 calc R
H8C H -0.3821 0.0266 0.1577 0.054 Uiso 1 1 calc R
C9 C -0.1660(3) -0.01325(10) 0.21635(11) 0.0402(5) Uani 1 1 d .
H9A H -0.2257 -0.0472 0.2063 0.060 Uiso 1 1 calc R
H9B H -0.1204 -0.0223 0.2540 0.060 Uiso 1 1 calc R
H9C H -0.1035 -0.0090 0.1854 0.060 Uiso 1 1 calc R
C10 C 0.02970(18) 0.23286(9) 0.17505(8) 0.0223(4) Uani 1 1 d .
C11 C -0.03236(18) 0.29179(9) 0.16410(8) 0.0224(4) Uani 1 1 d .
C12 C 0.0213(2) 0.34141(9) 0.13101(8) 0.0248(4) Uani 1 1 d .
H12 H 0.1003 0.3349 0.1124 0.030 Uiso 1 1 calc R
C13 C -0.0389(2) 0.39887(9) 0.12533(9) 0.0277(4) Uani 1 1 d .
H13 H -0.0009 0.4302 0.1022 0.033 Uiso 1 1 calc R
C14 C -0.1529(2) 0.41159(10) 0.15248(9) 0.0306(4) Uani 1 1 d .
H14 H -0.1934 0.4510 0.1484 0.037 Uiso 1 1 calc R
C15 C -0.2064(2) 0.36457(10) 0.18607(9) 0.0287(4) Uani 1 1 d .
H15 H -0.2840 0.3723 0.2055 0.034 Uiso 1 1 calc R
C16 C -0.14869(19) 0.30702(9) 0.19163(9) 0.0252(4) Uani 1 1 d .
H16 H -0.1884 0.2763 0.2148 0.030 Uiso 1 1 calc R
C17 C 0.12567(19) 0.20527(9) 0.13822(8) 0.0222(4) Uani 1 1 d .
C18 C 0.1462(2) 0.22193(9) 0.07878(8) 0.0246(4) Uani 1 1 d .
H18 H 0.0941 0.2535 0.0608 0.030 Uiso 1 1 calc R
C19 C 0.2392(2) 0.19383(10) 0.04633(9) 0.0286(4) Uani 1 1 d .
H19 H 0.2486 0.2062 0.0066 0.034 Uiso 1 1 calc R
C20 C 0.3195(2) 0.14791(10) 0.07023(9) 0.0298(4) Uani 1 1 d .
H20 H 0.3845 0.1295 0.0478 0.036 Uiso 1 1 calc R
C21 C 0.3015(2) 0.12990(10) 0.12798(9) 0.0283(4) Uani 1 1 d .
H21 H 0.3545 0.0984 0.1453 0.034 Uiso 1 1 calc R
C22 C 0.20706(19) 0.15734(9) 0.16075(8) 0.0253(4) Uani 1 1 d .
H22 H 0.1965 0.1434 0.1999 0.030 Uiso 1 1 calc R
C23 C -0.00549(17) 0.15769(9) 0.38825(8) 0.0198(4) Uani 1 1 d .
H23 H 0.0051 0.2021 0.4001 0.024 Uiso 1 1 calc R
C24 C 0.12419(17) 0.12567(9) 0.40078(8) 0.0204(4) Uani 1 1 d .
C25 C 0.16644(18) 0.07660(9) 0.36632(8) 0.0236(4) Uani 1 1 d .
H25 H 0.1158 0.0635 0.3328 0.028 Uiso 1 1 calc R
C26 C 0.28217(19) 0.04680(10) 0.38073(9) 0.0268(4) Uani 1 1 d .
H26 H 0.3094 0.0132 0.3571 0.032 Uiso 1 1 calc R
C27 C 0.35801(19) 0.06536(9) 0.42890(9) 0.0271(4) Uani 1 1 d .
H27 H 0.4376 0.0452 0.4380 0.033 Uiso 1 1 calc R
C28 C 0.31698(19) 0.11383(9) 0.46396(9) 0.0263(4) Uani 1 1 d .
H28 H 0.3682 0.1268 0.4973 0.032 Uiso 1 1 calc R
C29 C 0.20043(18) 0.14321(9) 0.44987(8) 0.0229(4) Uani 1 1 d .
H29 H 0.1723 0.1759 0.4742 0.027 Uiso 1 1 calc R
C30 C -0.10961(18) 0.12999(9) 0.42596(8) 0.0212(4) Uani 1 1 d .
C31 C -0.10232(19) 0.06992(9) 0.44842(9) 0.0257(4) Uani 1 1 d .
H31 H -0.0282 0.0454 0.4421 0.031 Uiso 1 1 calc R
C32 C -0.2026(2) 0.04529(10) 0.48009(9) 0.0297(4) Uani 1 1 d .
H32 H -0.1965 0.0041 0.4950 0.036 Uiso 1 1 calc R
C33 C -0.3106(2) 0.08051(11) 0.48991(9) 0.0306(5) Uani 1 1 d .
H33 H -0.3790 0.0637 0.5114 0.037 Uiso 1 1 calc R
C34 C -0.3187(2) 0.14075(10) 0.46820(9) 0.0301(4) Uani 1 1 d .
H34 H -0.3926 0.1652 0.4751 0.036 Uiso 1 1 calc R
C35 C -0.21916(19) 0.16526(10) 0.43653(8) 0.0253(4) Uani 1 1 d .
H35 H -0.2256 0.2065 0.4219 0.030 Uiso 1 1 calc R
C36 C 0.14355(18) 0.38228(9) 0.31872(8) 0.0218(4) Uani 1 1 d .
C37 C 0.06995(19) 0.41273(9) 0.27425(8) 0.0246(4) Uani 1 1 d .
H37 H -0.0066 0.3935 0.2588 0.030 Uiso 1 1 calc R
C38 C 0.1055(2) 0.47012(9) 0.25200(9) 0.0275(4) Uani 1 1 d .
H38 H 0.0529 0.4898 0.2223 0.033 Uiso 1 1 calc R
C39 C 0.2176(2) 0.49835(9) 0.27325(9) 0.0273(4) Uani 1 1 d .
H39 H 0.2423 0.5375 0.2581 0.033 Uiso 1 1 calc R
C40 C 0.2935(2) 0.46949(10) 0.31653(9) 0.0298(4) Uani 1 1 d .
H40 H 0.3709 0.4887 0.3309 0.036 Uiso 1 1 calc R
C41 C 0.2568(2) 0.41241(10) 0.33909(9) 0.0278(4) Uani 1 1 d .
H41 H 0.3097 0.3933 0.3690 0.033 Uiso 1 1 calc R
C42 C -0.09776(19) 0.33797(9) 0.37178(8) 0.0232(4) Uani 1 1 d .
C43 C -0.21118(19) 0.30857(10) 0.35192(9) 0.0276(4) Uani 1 1 d .
H43 H -0.2061 0.2733 0.3270 0.033 Uiso 1 1 calc R
C44 C -0.3318(2) 0.32978(11) 0.36781(10) 0.0355(5) Uani 1 1 d .
H44 H -0.4077 0.3089 0.3540 0.043 Uiso 1 1 calc R
C45 C -0.3406(2) 0.38134(11) 0.40385(10) 0.0372(5) Uani 1 1 d .
H45 H -0.4224 0.3953 0.4156 0.045 Uiso 1 1 calc R
C46 C -0.2303(2) 0.41234(11) 0.42267(9) 0.0351(5) Uani 1 1 d .
H46 H -0.2363 0.4484 0.4465 0.042 Uiso 1 1 calc R
C47 C -0.1103(2) 0.39098(9) 0.40693(9) 0.0283(4) Uani 1 1 d .
H47 H -0.0351 0.4127 0.4203 0.034 Uiso 1 1 calc R
C48 C 0.16130(19) 0.29886(9) 0.42506(8) 0.0224(4) Uani 1 1 d .
C49 C 0.2948(2) 0.29015(9) 0.42595(8) 0.0251(4) Uani 1 1 d .
H49 H 0.3367 0.2884 0.3896 0.030 Uiso 1 1 calc R
C50 C 0.3685(2) 0.28392(10) 0.47822(9) 0.0292(4) Uani 1 1 d .
H50 H 0.4592 0.2785 0.4773 0.035 Uiso 1 1 calc R
C51 C 0.1761(2) 0.29371(10) 0.53252(9) 0.0301(4) Uani 1 1 d .
H51 H 0.1347 0.2946 0.5690 0.036 Uiso 1 1 calc R
C52 C 0.3084(2) 0.28566(10) 0.53182(9) 0.0311(5) Uani 1 1 d .
H52 H 0.3578 0.2813 0.5677 0.037 Uiso 1 1 calc R
C53 C 0.1038(2) 0.30054(9) 0.47993(8) 0.0257(4) Uani 1 1 d .
H53 H 0.0133 0.3065 0.4812 0.031 Uiso 1 1 calc R
C54 C 0.3696(2) 0.18411(10) 0.30368(9) 0.0315(5) Uani 1 1 d .
H54A H 0.2865 0.1636 0.2934 0.038 Uiso 1 1 calc R
H54B H 0.3732 0.1938 0.3463 0.038 Uiso 1 1 calc R
C55 C 0.4815(2) 0.14283(11) 0.28820(11) 0.0372(5) Uani 1 1 d .
H55A H 0.5078 0.1154 0.3215 0.045 Uiso 1 1 calc R
H55B H 0.4598 0.1172 0.2530 0.045 Uiso 1 1 calc R
C56 C 0.5853(2) 0.18980(11) 0.27592(13) 0.0420(6) Uani 1 1 d .
H56A H 0.6266 0.2058 0.3129 0.050 Uiso 1 1 calc R
H56B H 0.6521 0.1718 0.2512 0.050 Uiso 1 1 calc R
C57 C 0.5107(2) 0.23976(11) 0.24355(11) 0.0370(5) Uani 1 1 d .
H57A H 0.5539 0.2804 0.2490 0.044 Uiso 1 1 calc R
H57B H 0.5030 0.2304 0.2009 0.044 Uiso 1 1 calc R
C58 C 0.3905(2) 0.32113(11) 0.10876(10) 0.0359(5) Uani 1 1 d .
H58A H 0.3204 0.3291 0.0788 0.043 Uiso 1 1 calc R
H58B H 0.4097 0.2761 0.1094 0.043 Uiso 1 1 calc R
C59 C 0.5078(2) 0.35759(11) 0.09539(10) 0.0371(5) Uani 1 1 d .
H59A H 0.5163 0.3624 0.0524 0.045 Uiso 1 1 calc R
H59B H 0.5867 0.3378 0.1126 0.045 Uiso 1 1 calc R
C60 C 0.4822(2) 0.41932(10) 0.12446(10) 0.0344(5) Uani 1 1 d .
H60A H 0.4250 0.4457 0.0991 0.041 Uiso 1 1 calc R
H60B H 0.5635 0.4419 0.1337 0.041 Uiso 1 1 calc R
C61 C 0.4171(2) 0.40046(10) 0.18017(10) 0.0349(5) Uani 1 1 d .
H61A H 0.4814 0.3954 0.2132 0.042 Uiso 1 1 calc R
H61B H 0.3537 0.4323 0.1912 0.042 Uiso 1 1 calc R
C62 C 0.4043(3) 0.45513(12) 0.50190(11) 0.0493(7) Uani 1 1 d .
H62 H 0.3390 0.4244 0.5032 0.059 Uiso 1 1 calc R
C63 C 0.3883(3) 0.50627(13) 0.46531(11) 0.0488(7) Uani 1 1 d .
H63 H 0.3115 0.5107 0.4415 0.059 Uiso 1 1 calc R
C64 C 0.4834(3) 0.55072(13) 0.46339(11) 0.0504(7) Uani 1 1 d .
H64 H 0.4719 0.5856 0.4381 0.061 Uiso 1 1 calc R

loop_
_atom_site_aniso_label
_atom_site_aniso_U_11
_atom_site_aniso_U_22
_atom_site_aniso_U_33
_atom_site_aniso_U_23
_atom_site_aniso_U_13
_atom_site_aniso_U_12
Ca1 0.02192(19) 0.0262(2) 0.01957(18) 0.00084(15) 0.00479(14) -0.00278(14)
Si1 0.0213(2) 0.0197(2) 0.0169(2) 0.00011(19) 0.00290(18) -0.00001(19)
O1 0.0312(8) 0.0309(8) 0.0245(7) -0.0021(6) 0.0089(6) -0.0087(6)
N1 0.0201(7) 0.0201(7) 0.0176(7) 0.0000(6) 0.0029(6) -0.0014(6)
C1 0.0166(8) 0.0188(8) 0.0195(8) -0.0012(7) 0.0021(6) 0.0001(6)
O2 0.0233(7) 0.0310(8) 0.0310(7) 0.0034(6) 0.0069(6) 0.0012(6)
C2 0.0208(9) 0.0210(9) 0.0194(8) 0.0010(7) 0.0027(7) 0.0003(7)
C3 0.0256(9) 0.0241(9) 0.0187(9) -0.0024(7) 0.0012(7) -0.0006(7)
C4 0.0221(9) 0.0212(9) 0.0234(9) 0.0001(7) -0.0005(7) 0.0001(7)
C5 0.0221(9) 0.0224(9) 0.0218(9) 0.0019(7) 0.0025(7) -0.0006(7)
C6 0.0195(8) 0.0212(9) 0.0184(8) 0.0004(7) 0.0032(7) 0.0016(7)
C7 0.0299(10) 0.0281(10) 0.0238(9) -0.0006(8) 0.0010(8) -0.0062(8)
C8 0.0377(12) 0.0331(12) 0.0370(12) -0.0012(10) -0.0083(9) -0.0054(9)
C9 0.0478(14) 0.0269(11) 0.0450(13) -0.0054(10) -0.0095(11) -0.0005(10)
C10 0.0268(10) 0.0240(9) 0.0163(8) 0.0010(7) 0.0031(7) -0.0011(7)
C11 0.0243(9) 0.0254(9) 0.0174(8) -0.0003(7) -0.0005(7) -0.0025(7)
C12 0.0290(10) 0.0256(10) 0.0199(9) 0.0004(7) 0.0014(7) -0.0002(8)
C13 0.0358(11) 0.0245(10) 0.0226(9) 0.0031(8) 0.0010(8) -0.0026(8)
C14 0.0351(11) 0.0261(10) 0.0304(10) 0.0007(8) -0.0023(9) 0.0043(8)
C15 0.0249(10) 0.0311(11) 0.0301(10) 0.0003(8) 0.0007(8) 0.0033(8)
C16 0.0243(9) 0.0277(10) 0.0235(9) 0.0017(8) -0.0003(7) -0.0012(8)
C17 0.0266(9) 0.0214(9) 0.0184(8) -0.0012(7) 0.0009(7) -0.0044(7)
C18 0.0310(10) 0.0240(9) 0.0188(9) -0.0010(7) 0.0015(7) -0.0039(8)
C19 0.0401(12) 0.0281(10) 0.0180(9) -0.0014(8) 0.0072(8) -0.0061(8)
C20 0.0338(11) 0.0284(10) 0.0279(10) -0.0046(8) 0.0106(8) -0.0031(8)
C21 0.0295(10) 0.0268(10) 0.0290(10) 0.0009(8) 0.0055(8) 0.0011(8)
C22 0.0303(10) 0.0268(10) 0.0190(9) 0.0020(7) 0.0045(7) 0.0001(8)
C23 0.0204(9) 0.0204(9) 0.0187(8) 0.0011(7) 0.0037(7) -0.0015(7)
C24 0.0208(9) 0.0228(9) 0.0179(8) 0.0035(7) 0.0039(7) -0.0017(7)
C25 0.0231(9) 0.0267(10) 0.0210(9) 0.0000(7) 0.0017(7) -0.0003(7)
C26 0.0255(10) 0.0274(10) 0.0277(10) 0.0003(8) 0.0053(8) 0.0035(8)
C27 0.0235(10) 0.0273(10) 0.0305(10) 0.0052(8) 0.0002(8) 0.0008(8)
C28 0.0262(10) 0.0282(10) 0.0242(9) 0.0050(8) -0.0017(8) -0.0027(8)
C29 0.0257(9) 0.0231(9) 0.0199(9) 0.0017(7) 0.0024(7) -0.0025(7)
C30 0.0225(9) 0.0253(9) 0.0160(8) -0.0009(7) 0.0030(7) -0.0013(7)
C31 0.0252(10) 0.0260(10) 0.0262(9) 0.0016(8) 0.0056(8) -0.0008(8)
C32 0.0305(10) 0.0318(11) 0.0271(10) 0.0058(8) 0.0050(8) -0.0056(8)
C33 0.0270(10) 0.0417(12) 0.0236(10) 0.0026(9) 0.0070(8) -0.0080(9)
C34 0.0250(10) 0.0390(12) 0.0268(10) -0.0024(9) 0.0071(8) 0.0017(9)
C35 0.0260(10) 0.0278(10) 0.0224(9) -0.0002(8) 0.0045(7) 0.0017(8)
C36 0.0251(9) 0.0224(9) 0.0183(8) -0.0016(7) 0.0041(7) -0.0006(7)
C37 0.0252(10) 0.0239(9) 0.0250(9) 0.0012(8) 0.0024(7) -0.0017(7)
C38 0.0312(11) 0.0242(10) 0.0274(10) 0.0023(8) 0.0033(8) 0.0004(8)
C39 0.0366(11) 0.0210(9) 0.0249(9) -0.0011(8) 0.0095(8) -0.0034(8)
C40 0.0333(11) 0.0307(11) 0.0255(10) -0.0028(8) 0.0026(8) -0.0100(9)
C41 0.0293(10) 0.0279(10) 0.0261(10) -0.0002(8) -0.0010(8) -0.0034(8)
C42 0.0284(10) 0.0224(9) 0.0192(8) 0.0043(7) 0.0063(7) 0.0022(7)
C43 0.0264(10) 0.0281(10) 0.0287(10) 0.0026(8) 0.0072(8) 0.0036(8)
C44 0.0262(11) 0.0413(13) 0.0394(12) 0.0079(10) 0.0075(9) 0.0032(9)
C45 0.0362(12) 0.0419(13) 0.0347(11) 0.0104(10) 0.0160(9) 0.0177(10)
C46 0.0466(13) 0.0325(11) 0.0271(10) 0.0033(9) 0.0123(9) 0.0157(10)
C47 0.0344(11) 0.0272(10) 0.0239(10) 0.0011(8) 0.0059(8) 0.0053(8)
C48 0.0289(10) 0.0198(9) 0.0186(8) -0.0004(7) 0.0015(7) -0.0006(7)
C49 0.0299(10) 0.0246(9) 0.0210(9) -0.0004(8) 0.0023(7) -0.0002(8)
C50 0.0315(11) 0.0291(10) 0.0267(10) 0.0004(8) -0.0040(8) 0.0008(8)
C51 0.0412(12) 0.0310(11) 0.0183(9) -0.0006(8) 0.0025(8) 0.0020(9)
C52 0.0421(12) 0.0294(11) 0.0213(9) -0.0003(8) -0.0062(8) 0.0010(9)
C53 0.0313(10) 0.0243(10) 0.0217(9) 0.0004(8) 0.0037(8) 0.0025(8)
C54 0.0336(11) 0.0323(11) 0.0292(10) 0.0035(9) 0.0076(9) 0.0026(9)
C55 0.0329(12) 0.0321(12) 0.0470(13) -0.0036(10) 0.0054(10) 0.0005(9)
C56 0.0271(11) 0.0345(12) 0.0647(16) 0.0032(11) 0.0047(11) 0.0023(9)
C57 0.0237(10) 0.0421(13) 0.0461(13) 0.0046(11) 0.0112(9) 0.0005(9)
C58 0.0405(13) 0.0392(12) 0.0283(11) -0.0061(9) 0.0068(9) -0.0059(10)
C59 0.0382(12) 0.0444(13) 0.0295(11) 0.0001(10) 0.0119(9) -0.0008(10)
C60 0.0370(12) 0.0297(11) 0.0372(12) 0.0075(9) 0.0113(9) -0.0033(9)
C61 0.0416(12) 0.0276(11) 0.0363(12) -0.0040(9) 0.0132(10) -0.0056(9)
C62 0.0680(18) 0.0386(14) 0.0427(14) -0.0078(11) 0.0192(13) 0.0152(12)
C63 0.0651(18) 0.0512(16) 0.0304(12) -0.0073(11) 0.0044(11) 0.0251(14)
C64 0.075(2) 0.0433(14) 0.0336(13) 0.0054(11) 0.0146(13) 0.0262(14)

loop_
_atom_type_symbol
_atom_type_description
_atom_type_scat_dispersion_real
_atom_type_scat_dispersion_imag
_atom_type_scat_source
C C 0.0033 0.0016 'International Tables Vol C Tables 4.2.6.8 and 6.1.1.4'
H H 0.0000 0.0000 'International Tables Vol C Tables 4.2.6.8 and 6.1.1.4'
Ca Ca 0.2262 0.3064 'International Tables Vol C Tables 4.2.6.8 and 6.1.1.4'
N N 0.0061 0.0033 'International Tables Vol C Tables 4.2.6.8 and 6.1.1.4'
O O 0.0106 0.0060 'International Tables Vol C Tables 4.2.6.8 and 6.1.1.4'
Si Si 0.0817 0.0704 'International Tables Vol C Tables 4.2.6.8 and 6.1.1.4'

loop_
_geom_angle_atom_site_label_1
_geom_angle_atom_site_label_2
_geom_angle_atom_site_label_3
_geom_angle
_geom_angle_site_symmetry_1
_geom_angle_site_symmetry_3
N1 Ca1 O2 91.23(5) . .
N1 Ca1 O1 171.32(5) . .
O2 Ca1 O1 84.87(5) . .
N1 Ca1 C10 73.69(6) . .
O2 Ca1 C10 118.00(6) . .
O1 Ca1 C10 114.99(6) . .
N1 Ca1 C11 80.70(6) . .
O2 Ca1 C11 148.86(6) . .
O1 Ca1 C11 106.55(6) . .
C10 Ca1 C11 30.89(6) . .
N1 Ca1 C36 65.81(6) . .
O2 Ca1 C36 103.78(6) . .
O1 Ca1 C36 107.57(5) . .
C10 Ca1 C36 121.36(6) . .
C11 Ca1 C36 100.18(6) . .
N1 Ca1 C17 95.78(6) . .
O2 Ca1 C17 98.08(6) . .
O1 Ca1 C17 92.44(5) . .
C10 Ca1 C17 30.09(6) . .
C11 Ca1 C17 53.52(6) . .
C36 Ca1 C17 151.39(6) . .
N1 Ca1 C12 105.85(6) . .
O2 Ca1 C12 155.73(5) . .
O1 Ca1 C12 80.29(6) . .
C10 Ca1 C12 53.76(6) . .
C11 Ca1 C12 28.16(5) . .
C36 Ca1 C12 98.98(6) . .
C17 Ca1 C12 63.73(6) . .
N1 Ca1 C37 77.54(5) . .
O2 Ca1 C37 129.31(5) . .
O1 Ca1 C37 98.96(5) . .
C10 Ca1 C37 105.98(6) . .
C11 Ca1 C37 78.45(6) . .
C36 Ca1 C37 26.86(5) . .
C17 Ca1 C37 131.86(6) . .
C12 Ca1 C37 72.37(5) . .
N1 Ca1 C1 23.63(5) . .
O2 Ca1 C1 93.72(5) . .
O1 Ca1 C1 164.23(5) . .
C10 Ca1 C1 52.19(5) . .
C11 Ca1 C1 67.38(5) . .
C36 Ca1 C1 88.04(5) . .
C17 Ca1 C1 72.17(5) . .
C12 Ca1 C1 95.38(5) . .
C37 Ca1 C1 94.08(5) . .
N1 Ca1 Si1 30.05(4) . .
O2 Ca1 Si1 94.67(4) . .
O1 Ca1 Si1 142.48(4) . .
C10 Ca1 Si1 98.34(5) . .
C11 Ca1 Si1 93.05(5) . .
C36 Ca1 Si1 36.14(4) . .
C17 Ca1 Si1 124.57(4) . .
C12 Ca1 Si1 108.78(4) . .
C37 Ca1 Si1 53.32(4) . .
C1 Ca1 Si1 53.26(4) . .
N1 Ca1 C2 48.57(5) . .
O2 Ca1 C2 104.17(5) . .
O1 Ca1 C2 139.99(5) . .
C10 Ca1 C2 26.83(5) . .
C11 Ca1 C2 48.84(5) . .
C36 Ca1 C2 107.81(5) . .
C17 Ca1 C2 48.04(5) . .
C12 Ca1 C2 76.30(5) . .
C37 Ca1 C2 104.17(5) . .
C1 Ca1 C2 25.74(4) . .
Si1 Ca1 C2 76.53(4) . .
N1 Si1 C42 116.64(9) . .
N1 Si1 C48 119.26(8) . .
C42 Si1 C48 106.22(9) . .
N1 Si1 C36 105.35(8) . .
C42 Si1 C36 103.26(8) . .
C48 Si1 C36 104.20(8) . .
N1 Si1 Ca1 44.02(5) . .
C42 Si1 Ca1 132.23(6) . .
C48 Si1 Ca1 121.24(6) . .
C36 Si1 Ca1 62.05(6) . .
C61 O1 C58 108.91(15) . .
C61 O1 Ca1 124.15(12) . .
C58 O1 Ca1 126.82(12) . .
C1 N1 Si1 137.32(13) . .
C1 N1 Ca1 114.60(11) . .
Si1 N1 Ca1 105.93(7) . .
N1 C1 C6 125.09(16) . .
N1 C1 C2 118.44(16) . .
C6 C1 C2 116.44(16) . .
N1 C1 Ca1 41.78(8) . .
C6 C1 Ca1 157.55(13) . .
C2 C1 Ca1 79.26(10) . .
C57 O2 C54 108.54(16) . .
C57 O2 Ca1 124.66(13) . .
C54 O2 Ca1 121.46(12) . .
C3 C2 C1 120.47(16) . .
C3 C2 C10 116.97(16) . .
C1 C2 C10 122.55(16) . .
C3 C2 Ca1 160.80(13) . .
C1 C2 Ca1 74.99(10) . .
C10 C2 Ca1 48.90(9) . .
C4 C3 C2 122.75(17) . .
C4 C3 H3 118.6 . .
C2 C3 H3 118.6 . .
C3 C4 C5 116.37(17) . .
C3 C4 C7 123.63(17) . .
C5 C4 C7 120.01(17) . .
C6 C5 C4 123.40(17) . .
C6 C5 H5 118.3 . .
C4 C5 H5 118.3 . .
C5 C6 C1 120.25(16) . .
C5 C6 C23 118.61(16) . .
C1 C6 C23 121.02(16) . .
C9 C7 C4 111.07(17) . .
C9 C7 C8 110.61(18) . .
C4 C7 C8 113.78(17) . .
C9 C7 H7 107.0 . .
C4 C7 H7 107.0 . .
C8 C7 H7 107.0 . .
C7 C8 H8A 109.5 . .
C7 C8 H8B 109.5 . .
H8A C8 H8B 109.5 . .
C7 C8 H8C 109.5 . .
H8A C8 H8C 109.5 . .
H8B C8 H8C 109.5 . .
C7 C9 H9A 109.5 . .
C7 C9 H9B 109.5 . .
H9A C9 H9B 109.5 . .
C7 C9 H9C 109.5 . .
H9A C9 H9C 109.5 . .
H9B C9 H9C 109.5 . .
C11 C10 C17 124.98(16) . .
C11 C10 C2 117.90(16) . .
C17 C10 C2 116.32(16) . .
C11 C10 Ca1 85.60(11) . .
C17 C10 Ca1 89.93(11) . .
C2 C10 Ca1 104.27(11) . .
C16 C11 C12 114.47(18) . .
C16 C11 C10 120.66(17) . .
C12 C11 C10 124.56(17) . .
C16 C11 Ca1 120.42(13) . .
C12 C11 Ca1 84.65(11) . .
C10 C11 Ca1 63.51(10) . .
C13 C12 C11 122.02(18) . .
C13 C12 Ca1 129.05(13) . .
C11 C12 Ca1 67.19(10) . .
C13 C12 H12 119.0 . .
C11 C12 H12 119.0 . .
Ca1 C12 H12 75.5 . .
C14 C13 C12 121.61(19) . .
C14 C13 H13 119.2 . .
C12 C13 H13 119.2 . .
C13 C14 C15 117.78(19) . .
C13 C14 H14 121.1 . .
C15 C14 H14 121.1 . .
C16 C15 C14 121.37(19) . .
C16 C15 H15 119.3 . .
C14 C15 H15 119.3 . .
C15 C16 C11 122.73(19) . .
C15 C16 H16 118.6 . .
C11 C16 H16 118.6 . .
C22 C17 C18 114.61(17) . .
C22 C17 C10 120.21(16) . .
C18 C17 C10 125.18(18) . .
C22 C17 Ca1 94.85(12) . .
C18 C17 Ca1 117.04(12) . .
C10 C17 Ca1 59.98(10) . .
C19 C18 C17 122.17(19) . .
C19 C18 H18 118.9 . .
C17 C18 H18 118.9 . .
C18 C19 C20 121.75(18) . .
C18 C19 H19 119.1 . .
C20 C19 H19 119.1 . .
C21 C20 C19 117.77(19) . .
C21 C20 H20 121.1 . .
C19 C20 H20 121.1 . .
C20 C21 C22 120.9(2) . .
C20 C21 H21 119.6 . .
C22 C21 H21 119.6 . .
C21 C22 C17 122.78(18) . .
C21 C22 H22 118.6 . .
C17 C22 H22 118.6 . .
C30 C23 C24 110.95(15) . .
C30 C23 C6 111.99(15) . .
C24 C23 C6 111.97(15) . .
C30 C23 H23 107.2 . .
C24 C23 H23 107.2 . .
C6 C23 H23 107.2 . .
C29 C24 C25 118.19(17) . .
C29 C24 C23 119.58(17) . .
C25 C24 C23 122.13(17) . .
C26 C25 C24 120.43(18) . .
C26 C25 H25 119.8 . .
C24 C25 H25 119.8 . .
C27 C26 C25 120.81(19) . .
C27 C26 H26 119.6 . .
C25 C26 H26 119.6 . .
C26 C27 C28 119.53(19) . .
C26 C27 H27 120.2 . .
C28 C27 H27 120.2 . .
C27 C28 C29 119.62(19) . .
C27 C28 H28 120.2 . .
C29 C28 H28 120.2 . .
C28 C29 C24 121.40(18) . .
C28 C29 H29 119.3 . .
C24 C29 H29 119.3 . .
C31 C30 C35 118.36(17) . .
C31 C30 C23 122.64(17) . .
C35 C30 C23 118.94(17) . .
C30 C31 C32 120.82(19) . .
C30 C31 H31 119.6 . .
C32 C31 H31 119.6 . .
C33 C32 C31 120.2(2) . .
C33 C32 H32 119.9 . .
C31 C32 H32 119.9 . .
C32 C33 C34 119.56(19) . .
C32 C33 H33 120.2 . .
C34 C33 H33 120.2 . .
C35 C34 C33 120.28(19) . .
C35 C34 H34 119.9 . .
C33 C34 H34 119.9 . .
C34 C35 C30 120.75(19) . .
C34 C35 H35 119.6 . .
C30 C35 H35 119.6 . .
C37 C36 C41 116.39(18) . .
C37 C36 Si1 116.41(14) . .
C41 C36 Si1 126.61(15) . .
C37 C36 Ca1 85.47(11) . .
C41 C36 Ca1 109.62(13) . .
Si1 C36 Ca1 81.82(7) . .
C38 C37 C36 122.13(19) . .
C38 C37 Ca1 118.64(13) . .
C36 C37 Ca1 67.67(11) . .
C38 C37 H37 118.9 . .
C36 C37 H37 118.9 . .
Ca1 C37 H37 84.1 . .
C39 C38 C37 119.76(19) . .
C39 C38 H38 120.1 . .
C37 C38 H38 120.1 . .
C40 C39 C38 119.84(19) . .
C40 C39 H39 120.1 . .
C38 C39 H39 120.1 . .
C39 C40 C41 120.18(19) . .
C39 C40 H40 119.9 . .
C41 C40 H40 119.9 . .
C40 C41 C36 121.69(19) . .
C40 C41 H41 119.2 . .
C36 C41 H41 119.2 . .
C43 C42 C47 117.16(18) . .
C43 C42 Si1 122.97(15) . .
C47 C42 Si1 119.87(16) . .
C44 C43 C42 121.5(2) . .
C44 C43 H43 119.2 . .
C42 C43 H43 119.2 . .
C45 C44 C43 119.8(2) . .
C45 C44 H44 120.1 . .
C43 C44 H44 120.1 . .
C46 C45 C44 119.9(2) . .
C46 C45 H45 120.1 . .
C44 C45 H45 120.1 . .
C45 C46 C47 120.2(2) . .
C45 C46 H46 119.9 . .
C47 C46 H46 119.9 . .
C46 C47 C42 121.5(2) . .
C46 C47 H47 119.3 . .
C42 C47 H47 119.3 . .
C49 C48 C53 116.67(18) . .
C49 C48 Si1 120.27(14) . .
C53 C48 Si1 123.04(15) . .
C50 C49 C48 122.34(19) . .
C50 C49 H49 118.8 . .
C48 C49 H49 118.8 . .
C52 C50 C49 119.5(2) . .
C52 C50 H50 120.2 . .
C49 C50 H50 120.2 . .
C52 C51 C53 120.25(19) . .
C52 C51 H51 119.9 . .
C53 C51 H51 119.9 . .
C51 C52 C50 119.62(19) . .
C51 C52 H52 120.2 . .
C50 C52 H52 120.2 . .
C51 C53 C48 121.58(19) . .
C51 C53 H53 119.2 . .
C48 C53 H53 119.2 . .
O2 C54 C55 105.42(17) . .
O2 C54 H54A 110.7 . .
C55 C54 H54A 110.7 . .
O2 C54 H54B 110.7 . .
C55 C54 H54B 110.7 . .
H54A C54 H54B 108.8 . .
C56 C55 C54 102.07(19) . .
C56 C55 H55A 111.4 . .
C54 C55 H55A 111.4 . .
C56 C55 H55B 111.4 . .
C54 C55 H55B 111.4 . .
H55A C55 H55B 109.2 . .
C57 C56 C55 102.27(19) . .
C57 C56 H56A 111.3 . .
C55 C56 H56A 111.3 . .
C57 C56 H56B 111.3 . .
C55 C56 H56B 111.3 . .
H56A C56 H56B 109.2 . .
O2 C57 C56 105.77(18) . .
O2 C57 H57A 110.6 . .
C56 C57 H57A 110.6 . .
O2 C57 H57B 110.6 . .
C56 C57 H57B 110.6 . .
H57A C57 H57B 108.7 . .
O1 C58 C59 105.44(17) . .
O1 C58 H58A 110.7 . .
C59 C58 H58A 110.7 . .
O1 C58 H58B 110.7 . .
C59 C58 H58B 110.7 . .
H58A C58 H58B 108.8 . .
C58 C59 C60 102.39(18) . .
C58 C59 H59A 111.3 . .
C60 C59 H59A 111.3 . .
C58 C59 H59B 111.3 . .
C60 C59 H59B 111.3 . .
H59A C59 H59B 109.2 . .
C59 C60 C61 102.77(17) . .
C59 C60 H60A 111.2 . .
C61 C60 H60A 111.2 . .
C59 C60 H60B 111.2 . .
C61 C60 H60B 111.2 . .
H60A C60 H60B 109.1 . .
O1 C61 C60 106.02(17) . .
O1 C61 H61A 110.5 . .
C60 C61 H61A 110.5 . .
O1 C61 H61B 110.5 . .
C60 C61 H61B 110.5 . .
H61A C61 H61B 108.7 . .
C63 C62 C64 119.4(3) . 3_666
C63 C62 H62 120.3 . .
C64 C62 H62 120.3 3_666 .
C64 C63 C62 120.2(3) . .
C64 C63 H63 119.9 . .
C62 C63 H63 119.9 . .
C63 C64 C62 120.4(3) . 3_666
C63 C64 H64 119.8 . .
C62 C64 H64 119.8 3_666 .

loop_
_geom_bond_atom_site_label_1
_geom_bond_atom_site_label_2
_geom_bond_distance
_geom_bond_site_symmetry_2
Ca1 N1 2.3282(16) .
Ca1 O2 2.3637(15) .
Ca1 O1 2.3709(15) .
Ca1 C10 2.513(2) .
Ca1 C11 2.799(2) .
Ca1 C36 2.8750(19) .
Ca1 C17 2.9022(19) .
Ca1 C12 3.024(2) .
Ca1 C37 3.098(2) .
Ca1 C1 3.1774(19) .
Ca1 Si1 3.2215(10) .
Ca1 C2 3.2320(19) .
Si1 N1 1.6774(16) .
Si1 C42 1.886(2) .
Si1 C48 1.896(2) .
Si1 C36 1.919(2) .
O1 C61 1.441(3) .
O1 C58 1.465(2) .
N1 C1 1.401(2) .
C1 C6 1.425(2) .
C1 C2 1.429(2) .
O2 C57 1.457(2) .
O2 C54 1.463(3) .
C2 C3 1.400(3) .
C2 C10 1.505(2) .
C3 C4 1.388(3) .
C3 H3 0.9500 .
C4 C5 1.391(3) .
C4 C7 1.521(3) .
C5 C6 1.391(3) .
C5 H5 0.9500 .
C6 C23 1.533(2) .
C7 C9 1.511(3) .
C7 C8 1.523(3) .
C7 H7 1.0000 .
C8 H8A 0.9800 .
C8 H8B 0.9800 .
C8 H8C 0.9800 .
C9 H9A 0.9800 .
C9 H9B 0.9800 .
C9 H9C 0.9800 .
C10 C11 1.441(3) .
C10 C17 1.455(3) .
C11 C16 1.422(3) .
C11 C12 1.433(3) .
C12 C13 1.391(3) .
C12 H12 0.9500 .
C13 C14 1.385(3) .
C13 H13 0.9500 .
C14 C15 1.397(3) .
C14 H14 0.9500 .
C15 C16 1.381(3) .
C15 H15 0.9500 .
C16 H16 0.9500 .
C17 C22 1.417(3) .
C17 C18 1.422(3) .
C18 C19 1.379(3) .
C18 H18 0.9500 .
C19 C20 1.390(3) .
C19 H19 0.9500 .
C20 C21 1.388(3) .
C20 H20 0.9500 .
C21 C22 1.388(3) .
C21 H21 0.9500 .
C22 H22 0.9500 .
C23 C30 1.529(2) .
C23 C24 1.530(3) .
C23 H23 1.0000 .
C24 C29 1.393(3) .
C24 C25 1.397(3) .
C25 C26 1.390(3) .
C25 H25 0.9500 .
C26 C27 1.381(3) .
C26 H26 0.9500 .
C27 C28 1.391(3) .
C27 H27 0.9500 .
C28 C29 1.392(3) .
C28 H28 0.9500 .
C29 H29 0.9500 .
C30 C31 1.392(3) .
C30 C35 1.398(3) .
C31 C32 1.395(3) .
C31 H31 0.9500 .
C32 C33 1.381(3) .
C32 H32 0.9500 .
C33 C34 1.390(3) .
C33 H33 0.9500 .
C34 C35 1.388(3) .
C34 H34 0.9500 .
C35 H35 0.9500 .
C36 C37 1.404(3) .
C36 C41 1.405(3) .
C37 C38 1.392(3) .
C37 H37 0.9500 .
C38 C39 1.383(3) .
C38 H38 0.9500 .
C39 C40 1.382(3) .
C39 H39 0.9500 .
C40 C41 1.392(3) .
C40 H40 0.9500 .
C41 H41 0.9500 .
C42 C43 1.396(3) .
C42 C47 1.403(3) .
C43 C44 1.395(3) .
C43 H43 0.9500 .
C44 C45 1.385(3) .
C44 H44 0.9500 .
C45 C46 1.379(4) .
C45 H45 0.9500 .
C46 C47 1.389(3) .
C46 H46 0.9500 .
C47 H47 0.9500 .
C48 C49 1.399(3) .
C48 C53 1.405(3) .
C49 C50 1.392(3) .
C49 H49 0.9500 .
C50 C52 1.391(3) .
C50 H50 0.9500 .
C51 C52 1.386(3) .
C51 C53 1.393(3) .
C51 H51 0.9500 .
C52 H52 0.9500 .
C53 H53 0.9500 .
C54 C55 1.516(3) .
C54 H54A 0.9900 .
C54 H54B 0.9900 .
C55 C56 1.514(3) .
C55 H55A 0.9900 .
C55 H55B 0.9900 .
C56 C57 1.501(3) .
C56 H56A 0.9900 .
C56 H56B 0.9900 .
C57 H57A 0.9900 .
C57 H57B 0.9900 .
C58 C59 1.492(3) .
C58 H58A 0.9900 .
C58 H58B 0.9900 .
C59 C60 1.514(3) .
C59 H59A 0.9900 .
C59 H59B 0.9900 .
C60 C61 1.515(3) .
C60 H60A 0.9900 .
C60 H60B 0.9900 .
C61 H61A 0.9900 .
C61 H61B 0.9900 .
C62 C63 1.386(4) .
C62 C64 1.386(4) 3_666
C62 H62 0.9500 .
C63 C64 1.378(4) .
C63 H63 0.9500 .
C64 C62 1.386(4) 3_666
C64 H64 0.9500 .

loop_
_geom_torsion_atom_site_label_1
_geom_torsion_atom_site_label_2
_geom_torsion_atom_site_label_3
_geom_torsion_atom_site_label_4
_geom_torsion
_geom_torsion_site_symmetry_1
_geom_torsion_site_symmetry_4
O2 Ca1 Si1 N1 -84.36(9) . .
O1 Ca1 Si1 N1 -172.02(10) . .
C10 Ca1 Si1 N1 34.86(9) . .
C11 Ca1 Si1 N1 65.45(9) . .
C36 Ca1 Si1 N1 168.58(10) . .
C17 Ca1 Si1 N1 18.79(9) . .
C12 Ca1 Si1 N1 89.32(9) . .
C37 Ca1 Si1 N1 138.61(9) . .
C1 Ca1 Si1 N1 6.81(9) . .
C2 Ca1 Si1 N1 19.12(8) . .
N1 Ca1 Si1 C42 -86.11(11) . .
O2 Ca1 Si1 C42 -170.47(9) . .
O1 Ca1 Si1 C42 101.87(11) . .
C10 Ca1 Si1 C42 -51.26(10) . .
C11 Ca1 Si1 C42 -20.66(10) . .
C36 Ca1 Si1 C42 82.47(11) . .
C17 Ca1 Si1 C42 -67.32(10) . .
C12 Ca1 Si1 C42 3.21(10) . .
C37 Ca1 Si1 C42 52.50(10) . .
C1 Ca1 Si1 C42 -79.31(9) . .
C2 Ca1 Si1 C42 -66.99(9) . .
N1 Ca1 Si1 C48 101.24(10) . .
O2 Ca1 Si1 C48 16.89(8) . .
O1 Ca1 Si1 C48 -70.78(10) . .
C10 Ca1 Si1 C48 136.10(8) . .
C11 Ca1 Si1 C48 166.69(8) . .
C36 Ca1 Si1 C48 -90.17(10) . .
C17 Ca1 Si1 C48 120.04(9) . .
C12 Ca1 Si1 C48 -169.43(8) . .
C37 Ca1 Si1 C48 -120.14(8) . .
C1 Ca1 Si1 C48 108.05(8) . .
C2 Ca1 Si1 C48 120.36(8) . .
N1 Ca1 Si1 C36 -168.58(10) . .
O2 Ca1 Si1 C36 107.06(8) . .
O1 Ca1 Si1 C36 19.40(9) . .
C10 Ca1 Si1 C36 -133.73(8) . .
C11 Ca1 Si1 C36 -103.13(8) . .
C17 Ca1 Si1 C36 -149.79(8) . .
C12 Ca1 Si1 C36 -79.26(8) . .
C37 Ca1 Si1 C36 -29.97(8) . .
C1 Ca1 Si1 C36 -161.78(8) . .
C2 Ca1 Si1 C36 -149.47(7) . .
N1 Ca1 O1 C61 -29.7(5) . .
O2 Ca1 O1 C61 -93.29(16) . .
C10 Ca1 O1 C61 148.14(16) . .
C11 Ca1 O1 C61 116.27(16) . .
C36 Ca1 O1 C61 9.56(17) . .
C17 Ca1 O1 C61 168.81(16) . .
C12 Ca1 O1 C61 105.99(16) . .
C37 Ca1 O1 C61 35.74(17) . .
C1 Ca1 O1 C61 -178.83(18) . .
Si1 Ca1 O1 C61 -2.29(19) . .
C2 Ca1 O1 C61 160.72(15) . .
N1 Ca1 O1 C58 154.7(3) . .
O2 Ca1 O1 C58 91.17(17) . .
C10 Ca1 O1 C58 -27.39(18) . .
C11 Ca1 O1 C58 -59.27(17) . .
C36 Ca1 O1 C58 -165.97(16) . .
C17 Ca1 O1 C58 -6.72(17) . .
C12 Ca1 O1 C58 -69.55(17) . .
C37 Ca1 O1 C58 -139.79(16) . .
C1 Ca1 O1 C58 5.6(3) . .
Si1 Ca1 O1 C58 -177.83(14) . .
C2 Ca1 O1 C58 -14.8(2) . .
C42 Si1 N1 C1 -37.2(2) . .
C48 Si1 N1 C1 92.5(2) . .
C36 Si1 N1 C1 -151.02(18) . .
Ca1 Si1 N1 C1 -161.5(2) . .
C42 Si1 N1 Ca1 124.26(8) . .
C48 Si1 N1 Ca1 -106.00(9) . .
C36 Si1 N1 Ca1 10.45(9) . .
O2 Ca1 N1 C1 -96.49(12) . .
O1 Ca1 N1 C1 -159.6(3) . .
C10 Ca1 N1 C1 22.39(12) . .
C11 Ca1 N1 C1 53.28(12) . .
C36 Ca1 N1 C1 158.94(14) . .
C17 Ca1 N1 C1 1.76(13) . .
C12 Ca1 N1 C1 66.06(13) . .
C37 Ca1 N1 C1 133.40(13) . .
Si1 Ca1 N1 C1 166.29(17) . .
C2 Ca1 N1 C1 11.43(10) . .
O2 Ca1 N1 Si1 97.22(8) . .
O1 Ca1 N1 Si1 34.1(4) . .
C10 Ca1 N1 Si1 -143.90(9) . .
C11 Ca1 N1 Si1 -113.01(8) . .
C36 Ca1 N1 Si1 -7.35(7) . .
C17 Ca1 N1 Si1 -164.53(8) . .
C12 Ca1 N1 Si1 -100.23(8) . .
C37 Ca1 N1 Si1 -32.89(7) . .
C1 Ca1 N1 Si1 -166.29(17) . .
C2 Ca1 N1 Si1 -154.86(11) . .
Si1 N1 C1 C6 -44.3(3) . .
Ca1 N1 C1 C6 155.36(14) . .
Si1 N1 C1 C2 137.88(17) . .
Ca1 N1 C1 C2 -22.5(2) . .
Si1 N1 C1 Ca1 160.4(2) . .
O2 Ca1 C1 N1 84.54(13) . .
O1 Ca1 C1 N1 168.85(18) . .
C10 Ca1 C1 N1 -152.44(14) . .
C11 Ca1 C1 N1 -121.03(13) . .
C36 Ca1 C1 N1 -19.15(12) . .
C17 Ca1 C1 N1 -178.17(13) . .
C12 Ca1 C1 N1 -117.98(13) . .
C37 Ca1 C1 N1 -45.34(13) . .
Si1 Ca1 C1 N1 -8.52(11) . .
C2 Ca1 C1 N1 -160.00(18) . .
N1 Ca1 C1 C6 -63.3(3) . .
O2 Ca1 C1 C6 21.2(3) . .
O1 Ca1 C1 C6 105.6(3) . .
C10 Ca1 C1 C6 144.3(3) . .
C11 Ca1 C1 C6 175.7(3) . .
C36 Ca1 C1 C6 -82.4(3) . .
C17 Ca1 C1 C6 118.5(3) . .
C12 Ca1 C1 C6 178.7(3) . .
C37 Ca1 C1 C6 -108.6(3) . .
Si1 Ca1 C1 C6 -71.8(3) . .
C2 Ca1 C1 C6 136.7(4) . .
N1 Ca1 C1 C2 160.00(18) . .
O2 Ca1 C1 C2 -115.47(11) . .
O1 Ca1 C1 C2 -31.2(2) . .
C10 Ca1 C1 C2 7.56(10) . .
C11 Ca1 C1 C2 38.97(10) . .
C36 Ca1 C1 C2 140.85(11) . .
C17 Ca1 C1 C2 -18.17(10) . .
C12 Ca1 C1 C2 42.01(11) . .
C37 Ca1 C1 C2 114.66(11) . .
Si1 Ca1 C1 C2 151.48(11) . .
N1 Ca1 O2 C57 176.27(16) . .
O1 Ca1 O2 C57 -11.50(16) . .
C10 Ca1 O2 C57 104.14(16) . .
C11 Ca1 O2 C57 102.37(18) . .
C36 Ca1 O2 C57 -118.35(16) . .
C17 Ca1 O2 C57 80.25(16) . .
C12 Ca1 O2 C57 40.9(2) . .
C37 Ca1 O2 C57 -108.89(16) . .
C1 Ca1 O2 C57 152.75(16) . .
Si1 Ca1 O2 C57 -153.84(16) . .
C2 Ca1 O2 C57 128.90(16) . .
N1 Ca1 O2 C54 25.09(14) . .
O1 Ca1 O2 C54 -162.68(14) . .
C10 Ca1 O2 C54 -47.04(15) . .
C11 Ca1 O2 C54 -48.82(18) . .
C36 Ca1 O2 C54 90.46(14) . .
C17 Ca1 O2 C54 -70.93(14) . .
C12 Ca1 O2 C54 -110.33(17) . .
C37 Ca1 O2 C54 99.93(14) . .
C1 Ca1 O2 C54 1.57(14) . .
Si1 Ca1 O2 C54 54.98(14) . .
C2 Ca1 O2 C54 -22.29(14) . .
N1 C1 C2 C3 -177.37(17) . .
C6 C1 C2 C3 4.6(3) . .
Ca1 C1 C2 C3 167.61(17) . .
N1 C1 C2 C10 3.1(3) . .
C6 C1 C2 C10 -174.88(16) . .
Ca1 C1 C2 C10 -11.88(16) . .
N1 C1 C2 Ca1 15.02(13) . .
C6 C1 C2 Ca1 -163.00(15) . .
N1 Ca1 C2 C3 -156.3(4) . .
O2 Ca1 C2 C3 -77.5(4) . .
O1 Ca1 C2 C3 21.6(4) . .
C10 Ca1 C2 C3 47.5(4) . .
C11 Ca1 C2 C3 84.7(4) . .
C36 Ca1 C2 C3 172.7(4) . .
C17 Ca1 C2 C3 10.7(4) . .
C12 Ca1 C2 C3 77.5(4) . .
C37 Ca1 C2 C3 145.0(4) . .
C1 Ca1 C2 C3 -145.8(5) . .
Si1 Ca1 C2 C3 -169.0(4) . .
N1 Ca1 C2 C1 -10.54(10) . .
O2 Ca1 C2 C1 68.31(11) . .
O1 Ca1 C2 C1 167.37(10) . .
C10 Ca1 C2 C1 -166.69(18) . .
C11 Ca1 C2 C1 -129.55(12) . .
C36 Ca1 C2 C1 -41.51(11) . .
C17 Ca1 C2 C1 156.47(13) . .
C12 Ca1 C2 C1 -136.70(11) . .
C37 Ca1 C2 C1 -69.22(11) . .
Si1 Ca1 C2 C1 -23.17(9) . .
N1 Ca1 C2 C10 156.15(14) . .
O2 Ca1 C2 C10 -125.00(12) . .
O1 Ca1 C2 C10 -25.94(15) . .
C11 Ca1 C2 C10 37.14(12) . .
C36 Ca1 C2 C10 125.18(12) . .
C17 Ca1 C2 C10 -36.84(12) . .
C12 Ca1 C2 C10 29.99(12) . .
C37 Ca1 C2 C10 97.47(12) . .
C1 Ca1 C2 C10 166.69(18) . .
Si1 Ca1 C2 C10 143.52(12) . .
C1 C2 C3 C4 0.3(3) . .
C10 C2 C3 C4 179.84(18) . .
Ca1 C2 C3 C4 141.3(3) . .
C2 C3 C4 C5 -3.8(3) . .
C2 C3 C4 C7 176.39(18) . .
C3 C4 C5 C6 2.4(3) . .
C7 C4 C5 C6 -177.86(18) . .
C4 C5 C6 C1 2.7(3) . .
C4 C5 C6 C23 -173.40(17) . .
N1 C1 C6 C5 176.10(17) . .
C2 C1 C6 C5 -6.0(3) . .
Ca1 C1 C6 C5 -137.2(3) . .
N1 C1 C6 C23 -7.9(3) . .
C2 C1 C6 C23 169.95(16) . .
Ca1 C1 C6 C23 38.7(4) . .
C3 C4 C7 C9 95.9(2) . .
C5 C4 C7 C9 -83.8(2) . .
C3 C4 C7 C8 -29.7(3) . .
C5 C4 C7 C8 150.56(19) . .
C3 C2 C10 C11 103.2(2) . .
C1 C2 C10 C11 -77.3(2) . .
Ca1 C2 C10 C11 -92.59(17) . .
C3 C2 C10 C17 -67.1(2) . .
C1 C2 C10 C17 112.4(2) . .
Ca1 C2 C10 C17 97.15(17) . .
C3 C2 C10 Ca1 -164.21(14) . .
C1 C2 C10 Ca1 15.3(2) . .
N1 Ca1 C10 C11 99.28(11) . .
O2 Ca1 C10 C11 -178.21(10) . .
O1 Ca1 C10 C11 -80.39(11) . .
C36 Ca1 C10 C11 51.99(12) . .
C17 Ca1 C10 C11 -125.10(16) . .
C12 Ca1 C10 C11 -25.29(10) . .
C37 Ca1 C10 C11 27.80(11) . .
C1 Ca1 C10 C11 110.42(12) . .
Si1 Ca1 C10 C11 81.93(10) . .
C2 Ca1 C10 C11 117.69(17) . .
N1 Ca1 C10 C17 -135.62(12) . .
O2 Ca1 C10 C17 -53.11(12) . .
O1 Ca1 C10 C17 44.72(12) . .
C11 Ca1 C10 C17 125.10(16) . .
C36 Ca1 C10 C17 177.10(10) . .
C12 Ca1 C10 C17 99.82(12) . .
C37 Ca1 C10 C17 152.91(10) . .
C1 Ca1 C10 C17 -124.48(13) . .
Si1 Ca1 C10 C17 -152.97(10) . .
C2 Ca1 C10 C17 -117.21(17) . .
N1 Ca1 C10 C2 -18.41(11) . .
O2 Ca1 C10 C2 64.10(13) . .
O1 Ca1 C10 C2 161.92(11) . .
C11 Ca1 C10 C2 -117.69(17) . .
C36 Ca1 C10 C2 -65.70(13) . .
C17 Ca1 C10 C2 117.21(17) . .
C12 Ca1 C10 C2 -142.98(14) . .
C37 Ca1 C10 C2 -89.88(12) . .
C1 Ca1 C10 C2 -7.27(10) . .
Si1 Ca1 C10 C2 -35.76(12) . .
C17 C10 C11 C16 161.93(18) . .
C2 C10 C11 C16 -7.4(3) . .
Ca1 C10 C11 C16 -111.24(17) . .
C17 C10 C11 C12 -24.9(3) . .
C2 C10 C11 C12 165.81(17) . .
Ca1 C10 C11 C12 61.98(18) . .
C17 C10 C11 Ca1 -86.83(18) . .
C2 C10 C11 Ca1 103.83(16) . .
N1 Ca1 C11 C16 37.90(15) . .
O2 Ca1 C11 C16 114.65(16) . .
O1 Ca1 C11 C16 -137.20(15) . .
C10 Ca1 C11 C16 111.60(19) . .
C36 Ca1 C11 C16 -25.28(16) . .
C17 Ca1 C11 C16 142.27(17) . .
C12 Ca1 C11 C16 -115.3(2) . .
C37 Ca1 C11 C16 -41.16(15) . .
C1 Ca1 C11 C16 58.26(15) . .
Si1 Ca1 C11 C16 10.41(15) . .
C2 Ca1 C11 C16 79.54(15) . .
N1 Ca1 C11 C12 153.20(12) . .
O2 Ca1 C11 C12 -130.05(12) . .
O1 Ca1 C11 C12 -21.89(12) . .
C10 Ca1 C11 C12 -133.10(17) . .
C36 Ca1 C11 C12 90.02(11) . .
C17 Ca1 C11 C12 -102.43(12) . .
C37 Ca1 C11 C12 74.14(11) . .
C1 Ca1 C11 C12 173.57(12) . .
Si1 Ca1 C11 C12 125.72(11) . .
C2 Ca1 C11 C12 -165.16(14) . .
N1 Ca1 C11 C10 -73.70(11) . .
O2 Ca1 C11 C10 3.05(16) . .
O1 Ca1 C11 C10 111.20(11) . .
C36 Ca1 C11 C10 -136.88(11) . .
C17 Ca1 C11 C10 30.67(10) . .
C12 Ca1 C11 C10 133.10(17) . .
C37 Ca1 C11 C10 -152.76(11) . .
C1 Ca1 C11 C10 -53.33(10) . .
Si1 Ca1 C11 C10 -101.19(10) . .
C2 Ca1 C11 C10 -32.06(10) . .
C16 C11 C12 C13 -1.8(3) . .
C10 C11 C12 C13 -175.41(18) . .
Ca1 C11 C12 C13 -122.89(18) . .
C16 C11 C12 Ca1 121.07(16) . .
C10 C11 C12 Ca1 -52.52(16) . .
N1 Ca1 C12 C13 86.00(18) . .
O2 Ca1 C12 C13 -140.85(17) . .
O1 Ca1 C12 C13 -87.72(18) . .
C10 Ca1 C12 C13 141.2(2) . .
C11 Ca1 C12 C13 113.5(2) . .
C36 Ca1 C12 C13 18.72(18) . .
C17 Ca1 C12 C13 174.66(19) . .
C37 Ca1 C12 C13 15.00(17) . .
C1 Ca1 C12 C13 107.58(18) . .
Si1 Ca1 C12 C13 54.63(18) . .
C2 Ca1 C12 C13 124.99(18) . .
N1 Ca1 C12 C11 -27.55(12) . .
O2 Ca1 C12 C11 105.61(16) . .
O1 Ca1 C12 C11 158.74(12) . .
C10 Ca1 C12 C11 27.69(11) . .
C36 Ca1 C12 C11 -94.83(12) . .
C17 Ca1 C12 C11 61.12(11) . .
C37 Ca1 C12 C11 -98.55(12) . .
C1 Ca1 C12 C11 -5.96(11) . .
Si1 Ca1 C12 C11 -58.91(11) . .
C2 Ca1 C12 C11 11.45(11) . .
C11 C12 C13 C14 1.4(3) . .
Ca1 C12 C13 C14 -83.9(2) . .
C12 C13 C14 C15 -0.1(3) . .
C13 C14 C15 C16 -0.7(3) . .
C14 C15 C16 C11 0.1(3) . .
C12 C11 C16 C15 1.1(3) . .
C10 C11 C16 C15 174.94(19) . .
Ca1 C11 C16 C15 99.6(2) . .
C11 C10 C17 C22 161.68(19) . .
C2 C10 C17 C22 -28.8(3) . .
Ca1 C10 C17 C22 77.09(17) . .
C11 C10 C17 C18 -19.0(3) . .
C2 C10 C17 C18 150.47(18) . .
Ca1 C10 C17 C18 -103.60(18) . .
C11 C10 C17 Ca1 84.58(18) . .
C2 C10 C17 Ca1 -105.93(16) . .
N1 Ca1 C17 C22 -79.85(12) . .
O2 Ca1 C17 C22 12.22(12) . .
O1 Ca1 C17 C22 97.38(12) . .
C10 Ca1 C17 C22 -122.28(17) . .
C11 Ca1 C17 C22 -153.77(14) . .
C36 Ca1 C17 C22 -127.47(13) . .
C12 Ca1 C17 C22 175.30(13) . .
C37 Ca1 C17 C22 -158.29(11) . .
C1 Ca1 C17 C22 -79.12(12) . .
Si1 Ca1 C17 C22 -89.18(12) . .
C2 Ca1 C17 C22 -89.61(12) . .
N1 Ca1 C17 C18 159.31(15) . .
O2 Ca1 C17 C18 -108.62(15) . .
O1 Ca1 C17 C18 -23.45(15) . .
C10 Ca1 C17 C18 116.9(2) . .
C11 Ca1 C17 C18 85.39(15) . .
C36 Ca1 C17 C18 111.70(16) . .
C12 Ca1 C17 C18 54.47(14) . .
C37 Ca1 C17 C18 80.88(16) . .
C1 Ca1 C17 C18 160.05(16) . .
Si1 Ca1 C17 C18 149.98(13) . .
C2 Ca1 C17 C18 149.55(18) . .
N1 Ca1 C17 C10 42.43(12) . .
O2 Ca1 C17 C10 134.50(11) . .
O1 Ca1 C17 C10 -140.33(11) . .
C11 Ca1 C17 C10 -31.49(11) . .
C36 Ca1 C17 C10 -5.18(18) . .
C12 Ca1 C17 C10 -62.41(11) . .
C37 Ca1 C17 C10 -36.00(13) . .
C1 Ca1 C17 C10 43.17(11) . .
Si1 Ca1 C17 C10 33.10(12) . .
C2 Ca1 C17 C10 32.67(10) . .
C22 C17 C18 C19 -0.7(3) . .
C10 C17 C18 C19 179.95(19) . .
Ca1 C17 C18 C19 109.06(19) . .
C17 C18 C19 C20 -0.7(3) . .
C18 C19 C20 C21 1.4(3) . .
C19 C20 C21 C22 -0.5(3) . .
C20 C21 C22 C17 -1.0(3) . .
C18 C17 C22 C21 1.6(3) . .
C10 C17 C22 C21 -179.06(19) . .
Ca1 C17 C22 C21 -121.17(19) . .
C5 C6 C23 C30 -33.0(2) . .
C1 C6 C23 C30 150.93(17) . .
C5 C6 C23 C24 92.3(2) . .
C1 C6 C23 C24 -83.7(2) . .
C30 C23 C24 C29 -81.0(2) . .
C6 C23 C24 C29 153.06(16) . .
C30 C23 C24 C25 95.4(2) . .
C6 C23 C24 C25 -30.6(2) . .
C29 C24 C25 C26 -0.6(3) . .
C23 C24 C25 C26 -177.01(17) . .
C24 C25 C26 C27 -0.6(3) . .
C25 C26 C27 C28 1.0(3) . .
C26 C27 C28 C29 -0.3(3) . .
C27 C28 C29 C24 -0.8(3) . .
C25 C24 C29 C28 1.3(3) . .
C23 C24 C29 C28 177.81(17) . .
C24 C23 C30 C31 -24.7(2) . .
C6 C23 C30 C31 101.3(2) . .
C24 C23 C30 C35 157.94(17) . .
C6 C23 C30 C35 -76.1(2) . .
C35 C30 C31 C32 0.8(3) . .
C23 C30 C31 C32 -176.65(18) . .
C30 C31 C32 C33 -0.4(3) . .
C31 C32 C33 C34 -0.2(3) . .
C32 C33 C34 C35 0.4(3) . .
C33 C34 C35 C30 0.0(3) . .
C31 C30 C35 C34 -0.6(3) . .
C23 C30 C35 C34 176.94(18) . .
N1 Si1 C36 C37 72.57(16) . .
C42 Si1 C36 C37 -50.28(16) . .
C48 Si1 C36 C37 -161.12(14) . .
Ca1 Si1 C36 C37 80.77(14) . .
N1 Si1 C36 C41 -116.61(17) . .
C42 Si1 C36 C41 120.54(18) . .
C48 Si1 C36 C41 9.71(19) . .
Ca1 Si1 C36 C41 -108.41(18) . .
N1 Si1 C36 Ca1 -8.20(7) . .
C42 Si1 C36 Ca1 -131.05(7) . .
C48 Si1 C36 Ca1 118.12(7) . .
N1 Ca1 C36 C37 -111.29(12) . .
O2 Ca1 C36 C37 163.64(11) . .
O1 Ca1 C36 C37 74.72(12) . .
C10 Ca1 C36 C37 -60.67(13) . .
C11 Ca1 C36 C37 -36.41(12) . .
C17 Ca1 C36 C37 -57.63(17) . .
C12 Ca1 C36 C37 -7.87(12) . .
C1 Ca1 C36 C37 -103.01(11) . .
Si1 Ca1 C36 C37 -117.53(14) . .
C2 Ca1 C36 C37 -86.27(12) . .
N1 Ca1 C36 C41 132.27(15) . .
O2 Ca1 C36 C41 47.21(14) . .
O1 Ca1 C36 C41 -41.71(14) . .
C10 Ca1 C36 C41 -177.10(13) . .
C11 Ca1 C36 C41 -152.84(13) . .
C17 Ca1 C36 C41 -174.06(12) . .
C12 Ca1 C36 C41 -124.30(14) . .
C37 Ca1 C36 C41 -116.43(19) . .
C1 Ca1 C36 C41 140.56(14) . .
Si1 Ca1 C36 C41 126.04(16) . .
C2 Ca1 C36 C41 157.30(13) . .
N1 Ca1 C36 Si1 6.24(6) . .
O2 Ca1 C36 Si1 -78.83(7) . .
O1 Ca1 C36 Si1 -167.75(6) . .
C10 Ca1 C36 Si1 56.86(9) . .
C11 Ca1 C36 Si1 81.12(7) . .
C17 Ca1 C36 Si1 59.90(13) . .
C12 Ca1 C36 Si1 109.66(7) . .
C37 Ca1 C36 Si1 117.53(14) . .
C1 Ca1 C36 Si1 14.52(6) . .
C2 Ca1 C36 Si1 31.26(7) . .
C41 C36 C37 C38 -1.0(3) . .
Si1 C36 C37 C38 170.74(15) . .
Ca1 C36 C37 C38 -110.72(18) . .
C41 C36 C37 Ca1 109.68(17) . .
Si1 C36 C37 Ca1 -78.53(11) . .
N1 Ca1 C37 C38 176.04(16) . .
O2 Ca1 C37 C38 94.82(16) . .
O1 Ca1 C37 C38 4.12(16) . .
C10 Ca1 C37 C38 -115.22(16) . .
C11 Ca1 C37 C38 -101.08(16) . .
C36 Ca1 C37 C38 115.5(2) . .
C17 Ca1 C37 C38 -97.37(16) . .
C12 Ca1 C37 C38 -72.63(16) . .
C1 Ca1 C37 C38 -166.99(15) . .
Si1 Ca1 C37 C38 156.22(17) . .
C2 Ca1 C37 C38 -142.97(15) . .
N1 Ca1 C37 C36 60.51(11) . .
O2 Ca1 C37 C36 -20.71(14) . .
O1 Ca1 C37 C36 -111.40(11) . .
C10 Ca1 C37 C36 129.25(12) . .
C11 Ca1 C37 C36 143.40(12) . .
C17 Ca1 C37 C36 147.10(11) . .
C12 Ca1 C37 C36 171.84(12) . .
C1 Ca1 C37 C36 77.49(12) . .
Si1 Ca1 C37 C36 40.70(10) . .
C2 Ca1 C37 C36 101.51(12) . .
C36 C37 C38 C39 1.0(3) . .
Ca1 C37 C38 C39 -79.3(2) . .
C37 C38 C39 C40 -0.2(3) . .
C38 C39 C40 C41 -0.6(3) . .
C39 C40 C41 C36 0.5(3) . .
C37 C36 C41 C40 0.3(3) . .
Si1 C36 C41 C40 -170.52(16) . .
Ca1 C36 C41 C40 95.1(2) . .
N1 Si1 C42 C43 10.17(19) . .
C48 Si1 C42 C43 -125.50(16) . .
C36 Si1 C42 C43 125.16(16) . .
Ca1 Si1 C42 C43 61.04(19) . .
N1 Si1 C42 C47 -168.92(14) . .
C48 Si1 C42 C47 55.40(17) . .
C36 Si1 C42 C47 -53.93(17) . .
Ca1 Si1 C42 C47 -118.05(14) . .
C47 C42 C43 C44 -1.9(3) . .
Si1 C42 C43 C44 178.94(16) . .
C42 C43 C44 C45 0.3(3) . .
C43 C44 C45 C46 1.6(3) . .
C44 C45 C46 C47 -1.8(3) . .
C45 C46 C47 C42 0.1(3) . .
C43 C42 C47 C46 1.7(3) . .
Si1 C42 C47 C46 -179.13(15) . .
N1 Si1 C48 C49 58.30(18) . .
C42 Si1 C48 C49 -167.42(15) . .
C36 Si1 C48 C49 -58.75(17) . .
Ca1 Si1 C48 C49 6.92(18) . .
N1 Si1 C48 C53 -123.65(16) . .
C42 Si1 C48 C53 10.63(18) . .
C36 Si1 C48 C53 119.30(16) . .
Ca1 Si1 C48 C53 -175.03(13) . .
C53 C48 C49 C50 -0.5(3) . .
Si1 C48 C49 C50 177.62(16) . .
C48 C49 C50 C52 0.7(3) . .
C53 C51 C52 C50 -0.5(3) . .
C49 C50 C52 C51 -0.2(3) . .
C52 C51 C53 C48 0.7(3) . .
C49 C48 C53 C51 -0.1(3) . .
Si1 C48 C53 C51 -178.26(16) . .
C57 O2 C54 C55 -11.3(2) . .
Ca1 O2 C54 C55 143.94(14) . .
O2 C54 C55 C56 31.7(2) . .
C54 C55 C56 C57 -39.5(2) . .
C54 O2 C57 C56 -14.0(2) . .
Ca1 O2 C57 C56 -168.30(14) . .
C55 C56 C57 O2 33.5(2) . .
C61 O1 C58 C59 16.9(2) . .
Ca1 O1 C58 C59 -167.01(14) . .
O1 C58 C59 C60 -33.8(2) . .
C58 C59 C60 C61 37.5(2) . .
C58 O1 C61 C60 7.2(2) . .
Ca1 O1 C61 C60 -169.03(13) . .
C59 C60 C61 O1 -27.9(2) . .
C64 C62 C63 C64 0.2(4) 3_666 .
C62 C63 C64 C62 -0.2(4) . 3_666
